data_4118574
loop_
_publ_author_name
'Xianqi Kong'
'Luke A. O'Dell'
'Victor Terskikh'
'Eric Ye'
'Ruiyao Wang'
'Gang Wu'

_publ_section_title
;
 Variable-Temperature 17O NMR Studies Allow Quantitative Evaluation of
 Molecular Dynamics in Organic Solids
;
_journal_name_full 'Journal of the American Chemical Society'
_journal_page_first 14609
_journal_page_last 14617
_journal_paper_doi 10.1021/ja306227p
_journal_volume 134
_journal_year 2012
_chemical_formula_sum 'C4 H11 N O3 S'
_chemical_formula_weight 153.20
_chemical_name_systematic
; 
 ? 
;
_space_group_IT_number 14
_symmetry_cell_setting monoclinic
_symmetry_space_group_name_Hall '-P 2ybc'
_symmetry_space_group_name_H-M 'P 1 21/c 1'
_atom_sites_solution_hydrogens geom
_atom_sites_solution_primary direct
_atom_sites_solution_secondary difmap
_audit_creation_method SHELXL-97
_cell_angle_alpha 90.00
_cell_angle_beta 91.692(2)
_cell_angle_gamma 90.00
_cell_formula_units_Z 4
_cell_length_a 5.2815(2)
_cell_length_b 14.9489(4)
_cell_length_c 8.7463(3)
_cell_measurement_reflns_used 1720
_cell_measurement_temperature 180(2)
_cell_measurement_theta_max 26.97
_cell_measurement_theta_min 2.70
_cell_volume 690.24(4)
_computing_cell_refinement 'SAINT (Bruker, 2009)'
_computing_data_reduction 'SAINT (Bruker, 2009)'
_computing_molecular_graphics 'SHELXTL (Sheldrick, 2008)'
_computing_publication_material 'SHELXTL (Sheldrick, 2008)'
_computing_structure_refinement 'SHELXL-97 (Sheldrick, 2008)'
_computing_structure_solution 'SHELXS-97 (Sheldrick, 2008)'
_diffrn_ambient_temperature 180(2)
_diffrn_measured_fraction_theta_full 0.998
_diffrn_measured_fraction_theta_max 0.998
_diffrn_measurement_device_type 'Bruker APEX-II CCD'
_diffrn_measurement_method '\f and \w scans'
_diffrn_radiation_monochromator graphite
_diffrn_radiation_source 'fine-focus sealed tube'
_diffrn_radiation_type MoK\a
_diffrn_radiation_wavelength 0.71073
_diffrn_reflns_av_R_equivalents 0.0203
_diffrn_reflns_av_sigmaI/netI 0.0238
_diffrn_reflns_limit_h_max 6
_diffrn_reflns_limit_h_min -6
_diffrn_reflns_limit_k_max 18
_diffrn_reflns_limit_k_min -18
_diffrn_reflns_limit_l_max 10
_diffrn_reflns_limit_l_min -10
_diffrn_reflns_number 3454
_diffrn_reflns_theta_full 26.00
_diffrn_reflns_theta_max 26.00
_diffrn_reflns_theta_min 2.70
_exptl_absorpt_coefficient_mu 0.407
_exptl_absorpt_correction_T_max 0.9760
_exptl_absorpt_correction_T_min 0.9051
_exptl_absorpt_correction_type multi-scan
_exptl_absorpt_process_details 'TWINABS (Bruker, 2008)'
_exptl_crystal_colour colorless
_exptl_crystal_density_diffrn 1.474
_exptl_crystal_description plate
_exptl_crystal_F_000 328
_exptl_crystal_size_max 0.25
_exptl_crystal_size_mid 0.15
_exptl_crystal_size_min 0.06
_refine_diff_density_max 0.338
_refine_diff_density_min -0.299
_refine_diff_density_rms 0.048
_refine_ls_extinction_method none
_refine_ls_goodness_of_fit_ref 1.039
_refine_ls_hydrogen_treatment constr
_refine_ls_matrix_type full
_refine_ls_number_parameters 83
_refine_ls_number_reflns 1362
_refine_ls_number_restraints 0
_refine_ls_restrained_S_all 1.039
_refine_ls_R_factor_all 0.0375
_refine_ls_R_factor_gt 0.0306
_refine_ls_shift/su_max 0.000
_refine_ls_shift/su_mean 0.000
_refine_ls_structure_factor_coef Fsqd
_refine_ls_weighting_details 'calc w=1/[\s^2^(Fo^2^)+(0.0418P)^2^+0.3050P] where P=(Fo^2^+2Fc^2^)/3'
_refine_ls_weighting_scheme calc
_refine_ls_wR_factor_gt 0.0789
_refine_ls_wR_factor_ref 0.0832
_reflns_number_gt 1166
_reflns_number_total 1362
_reflns_threshold_expression >2sigma(I)
_cod_data_source_file ja306227p_si_002.cif
_cod_data_source_block wu11
_cod_database_code 4118574

loop_
_symmetry_equiv_pos_as_xyz
'x, y, z'
'-x, y+1/2, -z+1/2'
'-x, -y, -z'
'x, -y-1/2, z-1/2'

loop_
_atom_site_label
_atom_site_type_symbol
_atom_site_fract_x
_atom_site_fract_y
_atom_site_fract_z
_atom_site_U_iso_or_equiv
_atom_site_adp_type
_atom_site_occupancy
_atom_site_symmetry_multiplicity
_atom_site_calc_flag
_atom_site_refinement_flags
N1 N 0.2327(3) 0.67185(10) 0.77965(17) 0.0292(4) Uani 1 1 d .
H1C H 0.2804 0.7246 0.8237 0.044 Uiso 1 1 calc R
H1D H 0.0628 0.6724 0.7593 0.044 Uiso 1 1 calc R
H1E H 0.3160 0.6643 0.6909 0.044 Uiso 1 1 calc R
S1 S 0.29567(8) 0.31714(3) 0.50786(5) 0.02457(16) Uani 1 1 d .
O1 O 0.5702(2) 0.31269(8) 0.53924(15) 0.0319(3) Uani 1 1 d .
O2 O 0.1752(3) 0.23000(9) 0.50968(15) 0.0362(3) Uani 1 1 d .
O3 O 0.2436(2) 0.36692(10) 0.36707(14) 0.0360(3) Uani 1 1 d .
C1 C 0.1651(3) 0.37821(12) 0.6598(2) 0.0271(4) Uani 1 1 d .
H1A H -0.0182 0.3866 0.6376 0.033 Uiso 1 1 calc R
H1B H 0.1830 0.3422 0.7546 0.033 Uiso 1 1 calc R
C2 C 0.2852(3) 0.46943(12) 0.6888(2) 0.0295(4) Uani 1 1 d .
H2A H 0.2479 0.5095 0.6008 0.035 Uiso 1 1 calc R
H2B H 0.4713 0.4631 0.7008 0.035 Uiso 1 1 calc R
C3 C 0.1782(4) 0.50933(12) 0.8339(2) 0.0303(4) Uani 1 1 d .
H3A H -0.0061 0.5187 0.8168 0.036 Uiso 1 1 calc R
H3B H 0.2005 0.4653 0.9177 0.036 Uiso 1 1 calc R
C4 C 0.2964(4) 0.59717(13) 0.8856(2) 0.0338(4) Uani 1 1 d .
H4A H 0.2368 0.6121 0.9887 0.041 Uiso 1 1 calc R
H4B H 0.4828 0.5902 0.8930 0.041 Uiso 1 1 calc R

loop_
_atom_site_aniso_label
_atom_site_aniso_U_11
_atom_site_aniso_U_22
_atom_site_aniso_U_33
_atom_site_aniso_U_23
_atom_site_aniso_U_13
_atom_site_aniso_U_12
N1 0.0252(8) 0.0298(8) 0.0328(8) -0.0039(6) 0.0065(6) -0.0034(6)
S1 0.0216(2) 0.0262(3) 0.0260(2) -0.00066(17) 0.00311(16) -0.00107(16)
O1 0.0218(7) 0.0331(7) 0.0407(7) 0.0013(6) 0.0010(5) 0.0023(5)
O2 0.0363(8) 0.0302(8) 0.0428(8) -0.0086(6) 0.0103(6) -0.0106(6)
O3 0.0336(8) 0.0465(8) 0.0279(7) 0.0054(6) 0.0007(5) -0.0004(6)
C1 0.0251(9) 0.0283(9) 0.0282(9) 0.0005(7) 0.0058(7) -0.0007(7)
C2 0.0296(10) 0.0281(9) 0.0312(9) -0.0021(8) 0.0047(7) -0.0020(8)
C3 0.0337(10) 0.0295(10) 0.0278(9) 0.0013(7) 0.0017(7) 0.0028(8)
C4 0.0355(11) 0.0335(10) 0.0322(9) -0.0037(8) -0.0032(8) 0.0042(8)

loop_
_atom_type_symbol
_atom_type_description
_atom_type_scat_dispersion_real
_atom_type_scat_dispersion_imag
_atom_type_scat_source
C C 0.0033 0.0016 'International Tables Vol C Tables 4.2.6.8 and 6.1.1.4'
H H 0.0000 0.0000 'International Tables Vol C Tables 4.2.6.8 and 6.1.1.4'
N N 0.0061 0.0033 'International Tables Vol C Tables 4.2.6.8 and 6.1.1.4'
O O 0.0106 0.0060 'International Tables Vol C Tables 4.2.6.8 and 6.1.1.4'
S S 0.1246 0.1234 'International Tables Vol C Tables 4.2.6.8 and 6.1.1.4'

loop_
_geom_angle_atom_site_label_1
_geom_angle_atom_site_label_2
_geom_angle_atom_site_label_3
_geom_angle
C4 N1 H1C 109.5
C4 N1 H1D 109.5
H1C N1 H1D 109.5
C4 N1 H1E 109.5
H1C N1 H1E 109.5
H1D N1 H1E 109.5
O2 S1 O3 113.32(8)
O2 S1 O1 112.85(8)
O3 S1 O1 109.95(8)
O2 S1 C1 105.93(8)
O3 S1 C1 107.65(8)
O1 S1 C1 106.70(8)
C2 C1 S1 114.70(12)
C2 C1 H1A 108.6
S1 C1 H1A 108.6
C2 C1 H1B 108.6
S1 C1 H1B 108.6
H1A C1 H1B 107.6
C1 C2 C3 109.03(15)
C1 C2 H2A 109.9
C3 C2 H2A 109.9
C1 C2 H2B 109.9
C3 C2 H2B 109.9
H2A C2 H2B 108.3
C4 C3 C2 115.26(16)
C4 C3 H3A 108.5
C2 C3 H3A 108.5
C4 C3 H3B 108.5
C2 C3 H3B 108.5
H3A C3 H3B 107.5
N1 C4 C3 112.44(15)
N1 C4 H4A 109.1
C3 C4 H4A 109.1
N1 C4 H4B 109.1
C3 C4 H4B 109.1
H4A C4 H4B 107.8

loop_
_geom_bond_atom_site_label_1
_geom_bond_atom_site_label_2
_geom_bond_distance
N1 C4 1.483(2)
N1 H1C 0.9100
N1 H1D 0.9100
N1 H1E 0.9100
S1 O2 1.4500(13)
S1 O3 1.4581(13)
S1 O1 1.4691(13)
S1 C1 1.7690(18)
C1 C2 1.522(2)
C1 H1A 0.9900
C1 H1B 0.9900
C2 C3 1.526(2)
C2 H2A 0.9900
C2 H2B 0.9900
C3 C4 1.517(3)
C3 H3A 0.9900
C3 H3B 0.9900
C4 H4A 0.9900
C4 H4B 0.9900

loop_
_geom_hbond_atom_site_label_D
_geom_hbond_atom_site_label_H
_geom_hbond_atom_site_label_A
_geom_hbond_distance_DH
_geom_hbond_distance_HA
_geom_hbond_distance_DA
_geom_hbond_angle_DHA
_geom_hbond_site_symmetry_A
N1 H1C O1 0.91 1.93 2.8157(19) 162.8 2_656
N1 H1D O3 0.91 2.02 2.850(2) 150.9 3_566
N1 H1D O2 0.91 2.56 3.004(2) 110.7 2_556
N1 H1E O1 0.91 2.15 3.015(2) 159.4 3_666
N1 H1E O3 0.91 2.44 3.137(2) 133.5 3_666

loop_
_geom_torsion_atom_site_label_1
_geom_torsion_atom_site_label_2
_geom_torsion_atom_site_label_3
_geom_torsion_atom_site_label_4
_geom_torsion
O2 S1 C1 C2 174.23(13)
O3 S1 C1 C2 -64.24(15)
O1 S1 C1 C2 53.75(15)
S1 C1 C2 C3 -173.06(13)
C1 C2 C3 C4 175.03(15)
C2 C3 C4 N1 68.6(2)

loop_
_cod_related_entry_id
_cod_related_entry_database
_cod_related_entry_code
1 ChemSpider 2283090
